data_7709974
loop_
_publ_author_name
'Wang, Zhen-Feng'
'Wei, Qiao-Chang'
'Li, Jin-Xian'
'Zhou, Zhen'
'Zhang, Shuhua'

_publ_section_title
;
 A new class of nickel(II) oxyquinoline-bipyridine complexes as potent
 anticancer agents induces apoptosis and autophagy in A549/DDP tumor cells
 through mitophagy pathways
;
_journal_name_full 'Dalton Transactions'
_journal_paper_doi 10.1039/D2DT00669C
_journal_year 2022
_chemical_formula_moiety 'C30 H18 Cl2 N4 Ni O2, 2(H2 O)'
_chemical_formula_sum 'C30 H22 Cl2 N4 Ni O4'
_chemical_formula_weight 632.12
_space_group_crystal_system orthorhombic
_space_group_IT_number 60
_space_group_name_Hall '-P 2n 2ab'
_space_group_name_H-M_alt 'P b c n'
_atom_sites_solution_hydrogens mixed
_atom_sites_solution_primary iterative
_audit_creation_date 2019-04-08
_audit_creation_method
;
Olex2 1.2
(compiled 2018.05.29 svn.r3508 for OlexSys, GUI svn.r5506)
;
_audit_update_record
;
2022-04-02 deposited with the CCDC.	2022-04-11 downloaded from the CCDC.
;
_cell_angle_alpha 90
_cell_angle_beta 90
_cell_angle_gamma 90
_cell_formula_units_Z 4
_cell_length_a 15.8939(8)
_cell_length_b 9.8509(4)
_cell_length_c 18.1551(8)
_cell_measurement_reflns_used 5880
_cell_measurement_temperature 293(2)
_cell_measurement_theta_max 26.269
_cell_measurement_theta_min 3.310
_cell_volume 2842.5(2)
_computing_cell_refinement 'SAINT V8.38A (?, 2016)'
_computing_data_collection 'Bruker SMART'
_computing_data_reduction 'SAINT V8.38A (?, 2016)'
_computing_molecular_graphics 'Olex2 (Dolomanov et al., 2009)'
_computing_publication_material 'Olex2 (Dolomanov et al., 2009)'
_computing_structure_refinement 'XL (Sheldrick, 2008)'
_computing_structure_solution
;
Superflip (Palatinus & Chapuis, 2007;Palatinus & van der Lee, 2008;
Palatinus et al., 2012)
;
_diffrn_ambient_temperature 293(2)
_diffrn_measured_fraction_theta_full 0.998
_diffrn_measured_fraction_theta_max 0.998
_diffrn_measurement_device_type 'CCD area detector'
_diffrn_measurement_method 'phi and omega scans'
_diffrn_radiation_monochromator graphite
_diffrn_radiation_type MoK\a
_diffrn_radiation_wavelength 0.71073
_diffrn_reflns_av_R_equivalents 0.1405
_diffrn_reflns_av_unetI/netI 0.0731
_diffrn_reflns_Laue_measured_fraction_full 0.998
_diffrn_reflns_Laue_measured_fraction_max 0.998
_diffrn_reflns_limit_h_max 20
_diffrn_reflns_limit_h_min -20
_diffrn_reflns_limit_k_max 12
_diffrn_reflns_limit_k_min -12
_diffrn_reflns_limit_l_max 23
_diffrn_reflns_limit_l_min -23
_diffrn_reflns_number 42013
_diffrn_reflns_point_group_measured_fraction_full 0.998
_diffrn_reflns_point_group_measured_fraction_max 0.998
_diffrn_reflns_theta_full 25.242
_diffrn_reflns_theta_max 27.539
_diffrn_reflns_theta_min 3.310
_exptl_absorpt_coefficient_mu 0.914
_exptl_absorpt_correction_T_max 0.7456
_exptl_absorpt_correction_T_min 0.6734
_exptl_absorpt_correction_type multi-scan
_exptl_absorpt_process_details
;
SADABS-2016/2 (Bruker,2016/2) was used for absorption correction.
wR2(int) was 0.0732 before and 0.0634 after correction.
The Ratio of minimum to maximum transmission is 0.9032.
The \l/2 correction factor is Not present.
;
_exptl_crystal_colour green
_exptl_crystal_density_diffrn 1.477
_exptl_crystal_description block
_exptl_crystal_F_000 1296
_exptl_crystal_size_max 0.131
_exptl_crystal_size_mid 0.085
_exptl_crystal_size_min 0.066
_refine_diff_density_max 0.582
_refine_diff_density_min -0.456
_refine_diff_density_rms 0.066
_refine_ls_extinction_method none
_refine_ls_goodness_of_fit_ref 1.035
_refine_ls_hydrogen_treatment constr
_refine_ls_matrix_type full
_refine_ls_number_parameters 186
_refine_ls_number_reflns 3272
_refine_ls_number_restraints 0
_refine_ls_restrained_S_all 1.035
_refine_ls_R_factor_all 0.1524
_refine_ls_R_factor_gt 0.0676
_refine_ls_shift/su_max 0.000
_refine_ls_shift/su_mean 0.000
_refine_ls_structure_factor_coef Fsqd
_refine_ls_weighting_details 'w=1/[\s^2^(Fo^2^)+(0.0502P)^2^+3.2511P] where P=(Fo^2^+2Fc^2^)/3'
_refine_ls_weighting_scheme calc
_refine_ls_wR_factor_gt 0.1204
_refine_ls_wR_factor_ref 0.1466
_reflns_Friedel_coverage 0.000
_reflns_number_gt 1767
_reflns_number_total 3272
_reflns_threshold_expression 'I > 2\s(I)'
_cod_data_source_file d2dt00669c2.cif
_cod_data_source_block Ni3
_cod_database_code 7709974
_shelx_shelxl_version_number 2016/6
_shelx_space_group_comment
;
The symmetry employed for this shelxl refinement is uniquely defined
by the following loop, which should always be used as a source of
symmetry information in preference to the above space-group names.
They are only intended as comments.
;
_olex2_refinement_description
;
1. Fixed Uiso
 At 1.2 times of:
  All C(H) groups
 At 1.5 times of:
  All O(H,H) groups
2.a Riding coordinates:
 O2(H2A,H2B)
2.b Aromatic/amide H refined with riding coordinates:
 C1(H1), C2(H2), C3(H3), C7(H7), C8(H8), C14(H14), C13(H13), C12(H12), C15(H15)
;
_olex2_submission_special_instructions 'No special instructions were received'

loop_
_space_group_symop_operation_xyz
'x, y, z'
'-x+1/2, -y+1/2, z+1/2'
'x+1/2, -y+1/2, -z'
'-x, y, -z+1/2'
'-x, -y, -z'
'x-1/2, y-1/2, -z-1/2'
'-x-1/2, y-1/2, z'
'x, -y, z-1/2'

loop_
_atom_site_label
_atom_site_type_symbol
_atom_site_fract_x
_atom_site_fract_y
_atom_site_fract_z
_atom_site_U_iso_or_equiv
_atom_site_adp_type
_atom_site_occupancy
_atom_site_site_symmetry_order
_atom_site_calc_flag
_atom_site_refinement_flags_posn
_atom_site_refinement_flags_adp
_atom_site_refinement_flags_occupancy
_atom_site_disorder_assembly
_atom_site_disorder_group
Ni1 Ni 0.500000 0.36401(6) 0.250000 0.0370(2) Uani 1 2 d S T P . .
Cl1 Cl 0.16715(12) 0.1151(2) 0.04934(10) 0.1354(8) Uani 1 1 d . . . . .
O1 O 0.50570(17) 0.2268(2) 0.16619(14) 0.0459(6) Uani 1 1 d . . . . .
N1 N 0.3727(2) 0.3514(3) 0.22526(18) 0.0450(8) Uani 1 1 d . . . . .
N2 N 0.52072(18) 0.5284(3) 0.17866(16) 0.0399(8) Uani 1 1 d . . . . .
C1 C 0.3085(3) 0.4170(5) 0.2552(3) 0.0629(12) Uani 1 1 d . . . . .
H1 H 0.319030 0.476463 0.293893 0.076 Uiso 1 1 calc R . . . .
C2 C 0.2264(3) 0.4008(6) 0.2315(3) 0.0809(17) Uani 1 1 d . . . . .
H2 H 0.183052 0.449262 0.253603 0.097 Uiso 1 1 calc R . . . .
C3 C 0.2100(3) 0.3147(6) 0.1763(3) 0.0783(16) Uani 1 1 d . . . . .
H3 H 0.154829 0.302692 0.160586 0.094 Uiso 1 1 calc R . . . .
C4 C 0.2752(3) 0.2421(5) 0.1417(2) 0.0575(12) Uani 1 1 d . . . . .
C5 C 0.3582(2) 0.2652(4) 0.1691(2) 0.0442(10) Uani 1 1 d . . . . .
C6 C 0.4312(3) 0.1996(4) 0.1383(2) 0.0447(10) Uani 1 1 d . . . . .
C7 C 0.4171(3) 0.1103(4) 0.0813(2) 0.0596(12) Uani 1 1 d . . . . .
H7 H 0.462347 0.064988 0.060039 0.072 Uiso 1 1 calc R . . . .
C8 C 0.3347(4) 0.0866(5) 0.0546(2) 0.0748(16) Uani 1 1 d . . . . .
H8 H 0.326560 0.026107 0.015941 0.090 Uiso 1 1 calc R . . . .
C9 C 0.2678(4) 0.1506(6) 0.0845(3) 0.0765(15) Uani 1 1 d . . . . .
C14 C 0.5454(3) 0.5277(4) 0.1088(2) 0.0539(11) Uani 1 1 d . . . . .
H14 H 0.549638 0.444615 0.084703 0.065 Uiso 1 1 calc R . . . .
C13 C 0.5652(3) 0.6441(5) 0.0699(3) 0.0671(13) Uani 1 1 d . . . . .
H13 H 0.583997 0.638672 0.021507 0.081 Uiso 1 1 calc R . . . .
C12 C 0.5568(3) 0.7664(5) 0.1034(2) 0.0615(13) Uani 1 1 d . . . . .
H12 H 0.570062 0.845386 0.077850 0.074 Uiso 1 1 calc R . . . .
C11 C 0.5282(2) 0.7744(4) 0.1762(2) 0.0451(10) Uani 1 1 d . . . . .
C10 C 0.5130(2) 0.6504(4) 0.2119(2) 0.0398(9) Uani 1 1 d . . . . .
C15 C 0.5141(3) 0.8977(4) 0.2154(2) 0.0510(11) Uani 1 1 d . . . . .
H15 H 0.524908 0.980045 0.192178 0.061 Uiso 1 1 calc R . . . .
O2 O 0.3478(3) 0.1194(5) 0.3906(3) 0.162(2) Uani 1 1 d . . . . .
H2A H 0.310216 0.179381 0.397507 0.243 Uiso 1 1 d R . . . .
H2B H 0.396246 0.155381 0.394697 0.243 Uiso 1 1 d R . . . .

loop_
_atom_site_aniso_label
_atom_site_aniso_U_11
_atom_site_aniso_U_22
_atom_site_aniso_U_33
_atom_site_aniso_U_23
_atom_site_aniso_U_13
_atom_site_aniso_U_12
Ni1 0.0389(4) 0.0348(4) 0.0373(4) 0.000 0.0022(3) 0.000
Cl1 0.1087(13) 0.1730(18) 0.1245(14) -0.0071(13) -0.0547(11) -0.0624(13)
O1 0.0503(17) 0.0410(14) 0.0464(15) -0.0079(12) 0.0027(14) 0.0045(14)
N1 0.0398(19) 0.046(2) 0.049(2) 0.0008(16) 0.0007(15) -0.0017(16)
N2 0.044(2) 0.0373(18) 0.0380(18) 0.0009(14) 0.0051(14) 0.0022(14)
C1 0.045(3) 0.067(3) 0.077(3) -0.006(3) 0.006(2) 0.003(2)
C2 0.040(3) 0.083(4) 0.119(5) -0.003(4) 0.000(3) 0.000(3)
C3 0.044(3) 0.091(4) 0.100(4) 0.019(3) -0.015(3) -0.012(3)
C4 0.060(3) 0.059(3) 0.054(3) 0.012(2) -0.014(2) -0.019(2)
C5 0.048(2) 0.042(2) 0.042(2) 0.014(2) -0.0069(19) -0.008(2)
C6 0.068(3) 0.036(2) 0.031(2) 0.0060(18) -0.002(2) -0.007(2)
C7 0.093(4) 0.048(3) 0.039(2) 0.000(2) -0.003(2) -0.008(3)
C8 0.122(5) 0.069(3) 0.033(3) 0.000(2) -0.020(3) -0.039(3)
C9 0.079(4) 0.087(4) 0.064(3) 0.008(3) -0.019(3) -0.030(3)
C14 0.071(3) 0.049(3) 0.042(3) -0.003(2) 0.012(2) 0.009(2)
C13 0.098(4) 0.060(3) 0.044(3) 0.013(3) 0.021(2) 0.005(3)
C12 0.073(3) 0.052(3) 0.059(3) 0.020(2) 0.016(2) 0.005(2)
C11 0.043(2) 0.043(2) 0.050(2) 0.010(2) 0.0038(19) 0.0014(19)
C10 0.037(2) 0.039(2) 0.044(2) 0.0009(17) 0.0013(17) 0.0027(18)
C15 0.053(3) 0.038(2) 0.062(2) 0.0070(18) -0.001(2) 0.000(2)
O2 0.157(5) 0.111(4) 0.219(6) 0.015(4) 0.096(4) -0.017(3)

loop_
_atom_type_symbol
_atom_type_description
_atom_type_scat_dispersion_real
_atom_type_scat_dispersion_imag
_atom_type_scat_source
C C 0.0033 0.0016 'International Tables Vol C Tables 4.2.6.8 and 6.1.1.4'
H H 0.0000 0.0000 'International Tables Vol C Tables 4.2.6.8 and 6.1.1.4'
Cl Cl 0.1484 0.1585 'International Tables Vol C Tables 4.2.6.8 and 6.1.1.4'
N N 0.0061 0.0033 'International Tables Vol C Tables 4.2.6.8 and 6.1.1.4'
Ni Ni 0.3393 1.1124 'International Tables Vol C Tables 4.2.6.8 and 6.1.1.4'
O O 0.0106 0.0060 'International Tables Vol C Tables 4.2.6.8 and 6.1.1.4'

loop_
_geom_angle_atom_site_label_1
_geom_angle_atom_site_label_2
_geom_angle_atom_site_label_3
_geom_angle
_geom_angle_site_symmetry_1
_geom_angle_site_symmetry_3
_geom_angle_publ_flag
O1 Ni1 O1 96.87(14) 4_655 . ?
O1 Ni1 N1 94.50(12) . 4_655 ?
O1 Ni1 N1 80.91(12) . . ?
O1 Ni1 N1 80.90(12) 4_655 4_655 ?
O1 Ni1 N1 94.50(12) 4_655 . ?
O1 Ni1 N2 168.35(11) 4_655 . ?
O1 Ni1 N2 168.35(11) . 4_655 ?
O1 Ni1 N2 92.53(11) 4_655 4_655 ?
O1 Ni1 N2 92.53(11) . . ?
N1 Ni1 N1 173.12(18) 4_655 . ?
N1 Ni1 N2 93.77(12) 4_655 4_655 ?
N1 Ni1 N2 93.77(12) . . ?
N1 Ni1 N2 91.54(12) . 4_655 ?
N1 Ni1 N2 91.54(12) 4_655 . ?
N2 Ni1 N2 79.06(16) . 4_655 ?
C6 O1 Ni1 112.5(2) . . ?
C1 N1 Ni1 129.2(3) . . ?
C1 N1 C5 119.1(4) . . ?
C5 N1 Ni1 111.6(3) . . ?
C14 N2 Ni1 129.2(3) . . ?
C14 N2 C10 117.3(3) . . ?
C10 N2 Ni1 113.4(2) . . ?
N1 C1 H1 118.6 . . ?
N1 C1 C2 122.8(5) . . ?
C2 C1 H1 118.6 . . ?
C1 C2 H2 120.3 . . ?
C3 C2 C1 119.4(5) . . ?
C3 C2 H2 120.3 . . ?
C2 C3 H3 119.6 . . ?
C2 C3 C4 120.9(5) . . ?
C4 C3 H3 119.6 . . ?
C3 C4 C5 116.3(4) . . ?
C9 C4 C3 127.2(5) . . ?
C9 C4 C5 116.4(5) . . ?
N1 C5 C4 121.5(4) . . ?
N1 C5 C6 116.0(3) . . ?
C4 C5 C6 122.5(4) . . ?
O1 C6 C5 119.0(3) . . ?
O1 C6 C7 124.4(4) . . ?
C7 C6 C5 116.6(4) . . ?
C6 C7 H7 119.6 . . ?
C6 C7 C8 120.8(5) . . ?
C8 C7 H7 119.6 . . ?
C7 C8 H8 119.5 . . ?
C9 C8 C7 120.9(4) . . ?
C9 C8 H8 119.5 . . ?
C4 C9 Cl1 118.8(5) . . ?
C8 C9 Cl1 118.6(4) . . ?
C8 C9 C4 122.7(5) . . ?
N2 C14 H14 118.3 . . ?
N2 C14 C13 123.4(4) . . ?
C13 C14 H14 118.3 . . ?
C14 C13 H13 120.5 . . ?
C12 C13 C14 119.1(4) . . ?
C12 C13 H13 120.5 . . ?
C13 C12 H12 119.8 . . ?
C13 C12 C11 120.3(4) . . ?
C11 C12 H12 119.8 . . ?
C12 C11 C10 116.3(4) . . ?
C12 C11 C15 124.7(4) . . ?
C10 C11 C15 119.0(3) . . ?
N2 C10 C11 123.6(3) . . ?
N2 C10 C10 117.00(19) . 4_655 ?
C11 C10 C10 119.4(2) . 4_655 ?
C11 C15 H15 119.2 . . ?
C15 C15 C11 121.5(2) 4_655 . ?
C15 C15 H15 119.2 4_655 . ?
H2A O2 H2B 109.5 . . ?

loop_
_geom_bond_atom_site_label_1
_geom_bond_atom_site_label_2
_geom_bond_distance
_geom_bond_site_symmetry_2
_geom_bond_publ_flag
Ni1 O1 2.037(2) 4_655 ?
Ni1 O1 2.037(2) . ?
Ni1 N1 2.077(3) 4_655 ?
Ni1 N1 2.077(3) . ?
Ni1 N2 2.100(3) . ?
Ni1 N2 2.100(3) 4_655 ?
Cl1 C9 1.757(5) . ?
O1 C6 1.316(4) . ?
N1 C1 1.325(5) . ?
N1 C5 1.347(5) . ?
N2 C14 1.329(5) . ?
N2 C10 1.350(4) . ?
C1 H1 0.9300 . ?
C1 C2 1.383(7) . ?
C2 H2 0.9300 . ?
C2 C3 1.338(7) . ?
C3 H3 0.9300 . ?
C3 C4 1.407(7) . ?
C4 C5 1.427(5) . ?
C4 C9 1.380(7) . ?
C5 C6 1.440(5) . ?
C6 C7 1.377(5) . ?
C7 H7 0.9300 . ?
C7 C8 1.416(7) . ?
C8 H8 0.9300 . ?
C8 C9 1.350(7) . ?
C14 H14 0.9300 . ?
C14 C13 1.383(5) . ?
C13 H13 0.9300 . ?
C13 C12 1.356(6) . ?
C12 H12 0.9300 . ?
C12 C11 1.400(5) . ?
C11 C10 1.403(5) . ?
C11 C15 1.425(5) . ?
C10 C10 1.445(7) 4_655 ?
C15 C15 1.335(8) 4_655 ?
C15 H15 0.9300 . ?
O2 H2A 0.8494 . ?
O2 H2B 0.8509 . ?

loop_
_geom_torsion_atom_site_label_1
_geom_torsion_atom_site_label_2
_geom_torsion_atom_site_label_3
_geom_torsion_atom_site_label_4
_geom_torsion
_geom_torsion_site_symmetry_1
_geom_torsion_site_symmetry_2
_geom_torsion_site_symmetry_3
_geom_torsion_site_symmetry_4
_geom_torsion_publ_flag
Ni1 O1 C6 C5 -0.7(4) . . . . ?
Ni1 O1 C6 C7 -179.9(3) . . . . ?
Ni1 N1 C1 C2 178.1(4) . . . . ?
Ni1 N1 C5 C4 -179.0(3) . . . . ?
Ni1 N1 C5 C6 0.5(4) . . . . ?
Ni1 N2 C14 C13 -173.0(3) . . . . ?
Ni1 N2 C10 C11 176.6(3) . . . . ?
Ni1 N2 C10 C10 -3.8(5) . . . 4_655 ?
O1 C6 C7 C8 179.9(4) . . . . ?
N1 C1 C2 C3 0.6(8) . . . . ?
N1 C5 C6 O1 0.1(5) . . . . ?
N1 C5 C6 C7 179.4(3) . . . . ?
N2 C14 C13 C12 -2.1(7) . . . . ?
C1 N1 C5 C4 -0.7(6) . . . . ?
C1 N1 C5 C6 178.8(4) . . . . ?
C1 C2 C3 C4 -0.8(8) . . . . ?
C2 C3 C4 C5 0.4(7) . . . . ?
C2 C3 C4 C9 -180.0(5) . . . . ?
C3 C4 C5 N1 0.4(6) . . . . ?
C3 C4 C5 C6 -179.0(4) . . . . ?
C3 C4 C9 Cl1 -0.8(7) . . . . ?
C3 C4 C9 C8 179.5(5) . . . . ?
C4 C5 C6 O1 179.5(3) . . . . ?
C4 C5 C6 C7 -1.2(5) . . . . ?
C5 N1 C1 C2 0.2(7) . . . . ?
C5 C4 C9 Cl1 178.8(3) . . . . ?
C5 C4 C9 C8 -0.8(7) . . . . ?
C5 C6 C7 C8 0.6(6) . . . . ?
C6 C7 C8 C9 -0.2(7) . . . . ?
C7 C8 C9 Cl1 -179.3(3) . . . . ?
C7 C8 C9 C4 0.3(8) . . . . ?
C9 C4 C5 N1 -179.3(4) . . . . ?
C9 C4 C5 C6 1.3(6) . . . . ?
C14 N2 C10 C11 1.0(5) . . . . ?
C14 N2 C10 C10 -179.3(4) . . . 4_655 ?
C14 C13 C12 C11 -0.2(7) . . . . ?
C13 C12 C11 C10 2.6(7) . . . . ?
C13 C12 C11 C15 -177.5(4) . . . . ?
C12 C11 C10 N2 -3.1(6) . . . . ?
C12 C11 C10 C10 177.2(4) . . . 4_655 ?
C12 C11 C15 C15 179.2(5) . . . 4_655 ?
C10 N2 C14 C13 1.7(6) . . . . ?
C10 C11 C15 C15 -0.9(7) . . . 4_655 ?
C15 C11 C10 N2 176.9(4) . . . . ?
C15 C11 C10 C10 -2.7(6) . . . 4_655 ?
